data_7105926
loop_
_publ_author_name
'Satoshi Minakata  '
'Junpei Hayakawa'

_publ_section_title
;
 Iodoamidation of olefins with chloramine salts and iodine in aqueous
 media
;
_journal_name_full Chem.Commun.
_journal_page_first 1905
_journal_paper_doi 10.1039/c0cc03855e
_journal_volume 47
_journal_year 2011
_chemical_absolute_configuration unk
_chemical_formula_moiety 'C16 H16 I N O2 S '
_chemical_formula_sum 'C16 H16 I N O2 S'
_chemical_formula_weight 413.27
_space_group_IT_number 19
_symmetry_cell_setting orthorhombic
_symmetry_Int_Tables_number 19
_symmetry_space_group_name_Hall 'P 2ac 2ab'
_symmetry_space_group_name_H-M 'P 21 21 21'
_cell_angle_alpha 90.0000
_cell_angle_beta 90.0000
_cell_angle_gamma 90.0000
_cell_formula_units_Z 4
_cell_length_a 5.1624(2)
_cell_length_b 17.4656(6)
_cell_length_c 18.1124(6)
_cell_measurement_reflns_used 22570
_cell_measurement_temperature 173.1
_cell_measurement_theta_max 68.3
_cell_measurement_theta_min 3.5
_cell_volume 1633.09(10)
_computing_cell_refinement PROCESS-AUTO
_computing_data_collection PROCESS-AUTO
_computing_data_reduction CrystalStructure
_computing_publication_material 'CrystalStructure 3.8'
_computing_structure_refinement SHELXL
_computing_structure_solution SIR2004
_diffrn_ambient_temperature 173
_diffrn_detector_area_resol_mean 10.00
_diffrn_measured_fraction_theta_full 1.000
_diffrn_measured_fraction_theta_max 1.000
_diffrn_measurement_device_type 'Rigaku RAXIS-RAPID'
_diffrn_measurement_method \w
_diffrn_radiation_type 'Cu K\a'
_diffrn_radiation_wavelength 1.54187
_diffrn_reflns_av_R_equivalents 0.111
_diffrn_reflns_limit_h_max 6
_diffrn_reflns_limit_h_min -6
_diffrn_reflns_limit_k_max 21
_diffrn_reflns_limit_k_min -21
_diffrn_reflns_limit_l_max 21
_diffrn_reflns_limit_l_min -21
_diffrn_reflns_number 26815
_diffrn_reflns_theta_full 68.24
_diffrn_reflns_theta_max 68.24
_exptl_absorpt_coefficient_mu 16.628
_exptl_absorpt_correction_T_max 0.717
_exptl_absorpt_correction_T_min 0.201
_exptl_absorpt_correction_type multi-scan
_exptl_absorpt_process_details
;
Higashi, T. (1995). Program for Absorption Correction.
Rigaku Corporation, Tokyo, Japan.
;
_exptl_crystal_colour colorless
_exptl_crystal_density_diffrn 1.681
_exptl_crystal_density_method 'not measured'
_exptl_crystal_description platelet
_exptl_crystal_F_000 816.00
_exptl_crystal_size_max 0.12
_exptl_crystal_size_mid 0.10
_exptl_crystal_size_min 0.02
_refine_diff_density_max 0.97
_refine_diff_density_min -0.63
_refine_ls_abs_structure_details 'Flack, H. D. (1983), Acta Cryst. A39, 876-881. 1213 Friedel Pairs'
_refine_ls_abs_structure_Flack 0.13(2)
_refine_ls_extinction_method none
_refine_ls_goodness_of_fit_ref 1.066
_refine_ls_hydrogen_treatment refall
_refine_ls_number_parameters 192
_refine_ls_number_reflns 2978
_refine_ls_R_factor_gt 0.0759
_refine_ls_shift/su_max 0.0000
_refine_ls_structure_factor_coef Fsqd
_refine_ls_weighting_details 'w = 1/[\s^2^(Fo^2^)+(0.1053P)^2^+8.9782P] where P=(Fo^2^+2Fc^2^)/3'
_refine_ls_weighting_scheme calc
_refine_ls_wR_factor_ref 0.2140
_reflns_number_gt 2330
_reflns_number_total 2978
_reflns_threshold_expression F^2^>2.0\s(F^2^)
_cod_data_source_file C0CC03855E.TXT
_cod_data_source_block 091020MJP124
_cod_original_formula_sum 'C16 H16 I N O2 S '
_cod_database_code 7105926

loop_
_symmetry_equiv_pos_site_id
_symmetry_equiv_pos_as_xyz
1 +X,+Y,+Z
2 1/2+X,1/2-Y,-Z
3 -X,1/2+Y,1/2-Z
4 1/2-X,-Y,1/2+Z

loop_
_atom_site_label
_atom_site_type_symbol
_atom_site_fract_x
_atom_site_fract_y
_atom_site_fract_z
_atom_site_U_iso_or_equiv
_atom_site_adp_type
_atom_site_occupancy
_atom_site_symmetry_multiplicity
_atom_site_calc_flag
_atom_site_refinement_flags
_atom_site_disorder_assembly
_atom_site_disorder_group
I(1) I 1.0811(2) 0.76162(6) 0.58503(6) 0.0643(3) Uani 1.00 1 d . . .
S(1) S 1.0824(7) 0.94731(18) 0.75755(18) 0.0466(7) Uani 1.00 1 d . . .
O(1) O 1.3372(14) 0.9136(5) 0.7496(5) 0.051(2) Uani 1.00 1 d . . .
O(2) O 1.0145(16) 1.0140(5) 0.7146(4) 0.049(2) Uani 1.00 1 d . . .
N(1) N 0.874(2) 0.8830(6) 0.7360(6) 0.053(3) Uani 1.00 1 d . . .
C(1) C 0.916(2) 0.8025(7) 0.7466(8) 0.051(3) Uani 1.00 1 d . . .
C(2) C 0.818(2) 0.7591(8) 0.6755(8) 0.056(3) Uani 1.00 1 d . . .
C(3) C 0.727(3) 0.6814(8) 0.7008(9) 0.067(4) Uani 1.00 1 d . . .
C(4) C 0.627(3) 0.6972(7) 0.7749(8) 0.054(3) Uani 1.00 1 d . . .
C(5) C 0.460(4) 0.6533(9) 0.8204(10) 0.079(5) Uani 1.00 1 d . . .
C(6) C 0.396(3) 0.6826(9) 0.8903(11) 0.077(5) Uani 1.00 1 d . . .
C(7) C 0.511(2) 0.7501(11) 0.9213(9) 0.072(4) Uani 1.00 1 d . . .
C(8) C 0.683(2) 0.7874(8) 0.8741(8) 0.055(3) Uani 1.00 1 d . . .
C(9) C 0.737(2) 0.7645(8) 0.8044(7) 0.049(3) Uani 1.00 1 d . . .
C(10) C 1.042(2) 0.9718(6) 0.8513(7) 0.041(2) Uani 1.00 1 d . . .
C(11) C 1.201(2) 0.9431(9) 0.9044(9) 0.067(4) Uani 1.00 1 d . . .
C(12) C 1.163(3) 0.9647(11) 0.9794(8) 0.066(4) Uani 1.00 1 d . . .
C(13) C 0.967(3) 1.0105(11) 0.9965(8) 0.070(5) Uani 1.00 1 d . . .
C(14) C 0.806(3) 1.0381(10) 0.9454(9) 0.073(5) Uani 1.00 1 d . . .
C(15) C 0.839(2) 1.0189(8) 0.8724(8) 0.053(3) Uani 1.00 1 d . . .
C(16) C 0.939(4) 1.0337(10) 1.0764(7) 0.085(5) Uani 1.00 1 d . . .
H(1) H 1.1020 0.7912 0.7568 0.061 Uiso 1.00 1 c R . .
H(2) H 0.6592 0.7869 0.6586 0.067 Uiso 1.00 1 c R . .
H(3) H 0.5896 0.6611 0.6680 0.080 Uiso 1.00 1 c R . .
H(4) H 0.8722 0.6444 0.7025 0.080 Uiso 1.00 1 c R . .
H(5) H 0.3940 0.6054 0.8042 0.094 Uiso 1.00 1 c R . .
H(6) H 0.2697 0.6563 0.9187 0.093 Uiso 1.00 1 c R . .
H(7) H 0.4741 0.7677 0.9697 0.086 Uiso 1.00 1 c R . .
H(8) H 0.7671 0.8320 0.8921 0.066 Uiso 1.00 1 c R . .
H(9) H 0.7258 0.8978 0.7166 0.064 Uiso 1.00 1 c R . .
H(10) H 1.3374 0.9089 0.8916 0.081 Uiso 1.00 1 c R . .
H(11) H 1.2755 0.9463 1.0168 0.079 Uiso 1.00 1 c R . .
H(12) H 0.6686 1.0710 0.9595 0.088 Uiso 1.00 1 c R . .
H(13) H 0.7227 1.0381 0.8363 0.064 Uiso 1.00 1 c R . .
H(14) H 1.0738 1.0085 1.1059 0.102 Uiso 1.00 1 c R . .
H(15) H 0.7681 1.0183 1.0945 0.102 Uiso 1.00 1 c R . .
H(16) H 0.9578 1.0893 1.0808 0.102 Uiso 1.00 1 c R . .

loop_
_atom_site_aniso_label
_atom_site_aniso_U_11
_atom_site_aniso_U_22
_atom_site_aniso_U_33
_atom_site_aniso_U_12
_atom_site_aniso_U_13
_atom_site_aniso_U_23
I(1) 0.0561(5) 0.0713(5) 0.0654(5) 0.0027(5) 0.0043(5) -0.0099(5)
S(1) 0.0301(16) 0.0581(18) 0.0517(17) 0.0026(17) 0.0006(17) 0.0010(14)
O(1) 0.020(4) 0.076(6) 0.057(5) 0.005(4) 0.006(4) -0.006(4)
O(2) 0.044(6) 0.063(5) 0.039(4) 0.006(4) -0.007(3) 0.010(4)
N(1) 0.036(6) 0.061(7) 0.064(7) 0.008(5) -0.004(5) 0.012(5)
C(1) 0.026(6) 0.052(7) 0.075(8) 0.004(7) -0.002(8) -0.013(6)
C(2) 0.043(7) 0.047(7) 0.077(9) 0.014(6) 0.015(6) 0.003(7)
C(3) 0.076(11) 0.046(8) 0.078(11) -0.012(8) -0.014(9) -0.001(7)
C(4) 0.056(9) 0.030(6) 0.075(9) -0.006(6) -0.007(8) 0.003(6)
C(5) 0.095(15) 0.062(9) 0.080(11) -0.021(10) 0.017(11) 0.002(8)
C(6) 0.055(10) 0.056(8) 0.121(15) -0.018(9) 0.017(11) 0.026(9)
C(7) 0.044(7) 0.103(13) 0.068(9) 0.005(7) 0.001(7) 0.008(11)
C(8) 0.048(9) 0.049(8) 0.067(9) 0.002(6) 0.000(7) 0.003(6)
C(9) 0.038(7) 0.051(7) 0.058(8) 0.017(7) 0.008(6) -0.001(6)
C(10) 0.032(7) 0.038(6) 0.053(7) -0.003(5) 0.009(6) 0.005(5)
C(11) 0.043(8) 0.087(11) 0.071(11) 0.014(7) 0.016(8) -0.027(9)
C(12) 0.050(10) 0.110(13) 0.038(8) -0.015(9) -0.004(6) -0.000(8)
C(13) 0.064(12) 0.107(13) 0.040(8) -0.035(10) 0.016(8) -0.009(8)
C(14) 0.078(12) 0.075(11) 0.067(10) 0.012(9) 0.046(9) 0.022(8)
C(15) 0.044(8) 0.059(8) 0.057(8) 0.001(6) 0.017(6) 0.006(6)
C(16) 0.136(16) 0.078(10) 0.041(8) -0.035(12) -0.000(11) -0.016(7)

loop_
_atom_type_symbol
_atom_type_description
_atom_type_scat_dispersion_real
_atom_type_scat_dispersion_imag
_atom_type_scat_source
C C 0.018 0.009
;
International Tables for Crystallography
(1992, Vol. C, Tables 4.2.6.8 and 6.1.1.4)
;
H H 0.000 0.000
;
International Tables for Crystallography
(1992, Vol. C, Table 6.1.1.4)
;
O O 0.049 0.032
;
International Tables for Crystallography
(1992, Vol. C, Tables 4.2.6.8 and 6.1.1.4)
;
N N 0.031 0.018
;
International Tables for Crystallography
(1992, Vol. C, Tables 4.2.6.8 and 6.1.1.4)
;
S S 0.333 0.557
;
International Tables for Crystallography
(1992, Vol. C, Tables 4.2.6.8 and 6.1.1.4)
;
I I -0.326 6.836
;
International Tables for Crystallography
(1992, Vol. C, Tables 4.2.6.8 and 6.1.1.4)
;

loop_
_geom_angle_atom_site_label_1
_geom_angle_atom_site_label_2
_geom_angle_atom_site_label_3
_geom_angle
_geom_angle_publ_flag
_geom_angle_site_symmetry_1
_geom_angle_site_symmetry_2
_geom_angle_site_symmetry_3
O(1) S(1) O(2) 119.6(5) yes . . .
O(1) S(1) N(1) 107.5(6) yes . . .
O(1) S(1) C(10) 107.6(6) yes . . .
O(2) S(1) N(1) 105.7(5) yes . . .
O(2) S(1) C(10) 107.1(5) yes . . .
N(1) S(1) C(10) 109.0(6) yes . . .
S(1) N(1) C(1) 123.5(9) yes . . .
N(1) C(1) C(2) 108.3(11) yes . . .
N(1) C(1) C(9) 115.0(11) yes . . .
C(2) C(1) C(9) 99.0(10) yes . . .
I(1) C(2) C(1) 114.4(9) yes . . .
I(1) C(2) C(3) 116.8(10) yes . . .
C(1) C(2) C(3) 106.5(12) yes . . .
C(2) C(3) C(4) 102.6(11) yes . . .
C(3) C(4) C(5) 130.2(13) yes . . .
C(3) C(4) C(9) 111.1(12) yes . . .
C(5) C(4) C(9) 118.4(13) yes . . .
C(4) C(5) C(6) 118.0(15) yes . . .
C(5) C(6) C(7) 123.7(16) yes . . .
C(6) C(7) C(8) 114.2(15) yes . . .
C(7) C(8) C(9) 124.5(14) yes . . .
C(1) C(9) C(4) 110.0(11) yes . . .
C(1) C(9) C(8) 129.0(12) yes . . .
C(4) C(9) C(8) 121.0(13) yes . . .
S(1) C(10) C(11) 121.3(10) yes . . .
S(1) C(10) C(15) 120.0(10) yes . . .
C(11) C(10) C(15) 118.7(13) yes . . .
C(10) C(11) C(12) 119.4(14) yes . . .
C(11) C(12) C(13) 119.4(14) yes . . .
C(12) C(13) C(14) 122.1(15) yes . . .
C(12) C(13) C(16) 117.3(15) yes . . .
C(14) C(13) C(16) 120.6(17) yes . . .
C(13) C(14) C(15) 120.1(16) yes . . .
C(10) C(15) C(14) 120.3(14) yes . . .
S(1) N(1) H(9) 118.2 no . . .
C(1) N(1) H(9) 118.2 no . . .
N(1) C(1) H(1) 111.3 no . . .
C(2) C(1) H(1) 111.3 no . . .
C(9) C(1) H(1) 111.3 no . . .
I(1) C(2) H(2) 106.1 no . . .
C(1) C(2) H(2) 106.1 no . . .
C(3) C(2) H(2) 106.1 no . . .
C(2) C(3) H(3) 111.2 no . . .
C(2) C(3) H(4) 111.2 no . . .
C(4) C(3) H(3) 111.2 no . . .
C(4) C(3) H(4) 111.2 no . . .
H(3) C(3) H(4) 109.2 no . . .
C(4) C(5) H(5) 121.0 no . . .
C(6) C(5) H(5) 121.0 no . . .
C(5) C(6) H(6) 118.2 no . . .
C(7) C(6) H(6) 118.2 no . . .
C(6) C(7) H(7) 122.9 no . . .
C(8) C(7) H(7) 122.9 no . . .
C(7) C(8) H(8) 117.8 no . . .
C(9) C(8) H(8) 117.8 no . . .
C(10) C(11) H(10) 120.3 no . . .
C(12) C(11) H(10) 120.3 no . . .
C(11) C(12) H(11) 120.3 no . . .
C(13) C(12) H(11) 120.3 no . . .
C(13) C(14) H(12) 119.9 no . . .
C(15) C(14) H(12) 119.9 no . . .
C(10) C(15) H(13) 119.8 no . . .
C(14) C(15) H(13) 119.9 no . . .
C(13) C(16) H(14) 109.5 no . . .
C(13) C(16) H(15) 109.5 no . . .
C(13) C(16) H(16) 109.5 no . . .
H(14) C(16) H(15) 109.5 no . . .
H(14) C(16) H(16) 109.5 no . . .
H(15) C(16) H(16) 109.5 no . . .

loop_
_geom_bond_atom_site_label_1
_geom_bond_atom_site_label_2
_geom_bond_distance
_geom_bond_publ_flag
_geom_bond_site_symmetry_1
_geom_bond_site_symmetry_2
I(1) C(2) 2.130(14) yes . .
S(1) O(1) 1.448(8) yes . .
S(1) O(2) 1.444(9) yes . .
S(1) N(1) 1.605(12) yes . .
S(1) C(10) 1.763(13) yes . .
N(1) C(1) 1.434(17) yes . .
C(1) C(2) 1.58(2) yes . .
C(1) C(9) 1.545(19) yes . .
C(2) C(3) 1.51(2) yes . .
C(3) C(4) 1.47(2) yes . .
C(4) C(5) 1.42(2) yes . .
C(4) C(9) 1.412(19) yes . .
C(5) C(6) 1.41(2) yes . .
C(6) C(7) 1.43(2) yes . .
C(7) C(8) 1.39(2) yes . .
C(8) C(9) 1.35(2) yes . .
C(10) C(11) 1.36(2) yes . .
C(10) C(15) 1.384(19) yes . .
C(11) C(12) 1.42(2) yes . .
C(12) C(13) 1.32(2) yes . .
C(13) C(14) 1.33(2) yes . .
C(13) C(16) 1.51(2) yes . .
C(14) C(15) 1.37(2) yes . .
N(1) H(9) 0.880 no . .
C(1) H(1) 1.000 no . .
C(2) H(2) 1.000 no . .
C(3) H(3) 0.990 no . .
C(3) H(4) 0.990 no . .
C(5) H(5) 0.950 no . .
C(6) H(6) 0.950 no . .
C(7) H(7) 0.950 no . .
C(8) H(8) 0.950 no . .
C(11) H(10) 0.950 no . .
C(12) H(11) 0.950 no . .
C(14) H(12) 0.950 no . .
C(15) H(13) 0.950 no . .
C(16) H(14) 0.980 no . .
C(16) H(15) 0.980 no . .
C(16) H(16) 0.980 no . .

loop_
_geom_contact_atom_site_label_1
_geom_contact_atom_site_label_2
_geom_contact_distance
_geom_contact_publ_flag
_geom_contact_site_symmetry_1
_geom_contact_site_symmetry_2
I(1) C(1) 3.131(14) ? . .
I(1) C(3) 3.114(17) ? . .
S(1) C(1) 2.679(13) ? . .
S(1) C(11) 2.732(16) ? . .
S(1) C(15) 2.732(15) ? . .
O(1) O(2) 2.501(12) ? . .
O(1) N(1) 2.464(14) ? . .
O(1) N(1) 2.832(14) ? . 1_655
O(1) C(1) 2.917(16) ? . .
O(1) C(1) 3.561(16) ? . 1_655
O(1) C(9) 3.469(16) ? . 1_655
O(1) C(10) 2.598(15) ? . .
O(1) C(11) 2.936(19) ? . .
O(1) C(16) 3.466(18) ? . 4_774
O(2) O(1) 2.501(12) ? . .
O(2) N(1) 2.433(15) ? . .
O(2) C(3) 3.560(18) ? . 3_756
O(2) C(5) 3.51(2) ? . 3_656
O(2) C(10) 2.586(15) ? . .
O(2) C(15) 2.999(17) ? . .
O(2) C(16) 3.53(2) ? . 4_674
N(1) O(1) 2.832(14) ? . 1_455
N(1) O(1) 2.464(14) ? . .
N(1) O(2) 2.433(15) ? . .
N(1) C(2) 2.443(18) ? . .
N(1) C(4) 3.557(17) ? . .
N(1) C(8) 3.166(19) ? . .
N(1) C(9) 2.513(18) ? . .
N(1) C(10) 2.743(17) ? . .
N(1) C(15) 3.432(18) ? . .
C(1) I(1) 3.131(14) ? . .
C(1) S(1) 2.679(13) ? . .
C(1) O(1) 3.561(16) ? . 1_455
C(1) O(1) 2.917(16) ? . .
C(1) C(3) 2.47(2) ? . .
C(1) C(4) 2.424(19) ? . .
C(1) C(8) 2.62(2) ? . .
C(1) C(10) 3.573(18) ? . .
C(2) N(1) 2.443(18) ? . .
C(2) C(4) 2.32(2) ? . .
C(2) C(9) 2.37(2) ? . .
C(3) I(1) 3.114(17) ? . .
C(3) O(2) 3.560(18) ? . 3_746
C(3) C(1) 2.47(2) ? . .
C(3) C(5) 2.61(2) ? . .
C(3) C(9) 2.37(2) ? . .
C(4) N(1) 3.557(17) ? . .
C(4) C(1) 2.424(19) ? . .
C(4) C(2) 2.32(2) ? . .
C(4) C(6) 2.42(2) ? . .
C(4) C(7) 2.87(2) ? . .
C(4) C(8) 2.41(2) ? . .
C(5) O(2) 3.51(2) ? . 3_646
C(5) C(3) 2.61(2) ? . .
C(5) C(7) 2.50(2) ? . .
C(5) C(8) 2.78(2) ? . .
C(5) C(9) 2.43(2) ? . .
C(6) C(4) 2.42(2) ? . .
C(6) C(8) 2.37(2) ? . .
C(6) C(9) 2.75(2) ? . .
C(7) C(4) 2.87(2) ? . .
C(7) C(5) 2.50(2) ? . .
C(7) C(9) 2.43(2) ? . .
C(8) N(1) 3.166(19) ? . .
C(8) C(1) 2.62(2) ? . .
C(8) C(4) 2.41(2) ? . .
C(8) C(5) 2.78(2) ? . .
C(8) C(6) 2.37(2) ? . .
C(9) O(1) 3.469(16) ? . 1_455
C(9) N(1) 2.513(18) ? . .
C(9) C(2) 2.37(2) ? . .
C(9) C(3) 2.37(2) ? . .
C(9) C(5) 2.43(2) ? . .
C(9) C(6) 2.75(2) ? . .
C(9) C(7) 2.43(2) ? . .
C(10) O(1) 2.598(15) ? . .
C(10) O(2) 2.586(15) ? . .
C(10) N(1) 2.743(17) ? . .
C(10) C(1) 3.573(18) ? . .
C(10) C(12) 2.406(19) ? . .
C(10) C(13) 2.74(2) ? . .
C(10) C(14) 2.39(2) ? . .
C(11) S(1) 2.732(16) ? . .
C(11) O(1) 2.936(19) ? . .
C(11) C(13) 2.37(2) ? . .
C(11) C(14) 2.73(2) ? . .
C(11) C(15) 2.36(2) ? . .
C(11) C(15) 3.60(2) ? . 1_655
C(12) C(10) 2.406(19) ? . .
C(12) C(14) 2.32(2) ? . .
C(12) C(15) 2.73(2) ? . .
C(12) C(16) 2.42(2) ? . .
C(13) C(10) 2.74(2) ? . .
C(13) C(11) 2.37(2) ? . .
C(13) C(15) 2.35(2) ? . .
C(14) C(10) 2.39(2) ? . .
C(14) C(11) 2.73(2) ? . .
C(14) C(12) 2.32(2) ? . .
C(14) C(16) 2.47(2) ? . .
C(15) S(1) 2.732(15) ? . .
C(15) O(2) 2.999(17) ? . .
C(15) N(1) 3.432(18) ? . .
C(15) C(11) 3.60(2) ? . 1_455
C(15) C(11) 2.36(2) ? . .
C(15) C(12) 2.73(2) ? . .
C(15) C(13) 2.35(2) ? . .
C(16) O(1) 3.466(18) ? . 4_775
C(16) O(2) 3.53(2) ? . 4_675
C(16) C(12) 2.42(2) ? . .
C(16) C(14) 2.47(2) ? . .
I(1) H(1) 3.155 ? . .
I(1) H(2) 2.591 ? . .
I(1) H(2) 3.298 ? . 1_655
I(1) H(3) 3.432 ? . .
I(1) H(3) 3.497 ? . 1_655
I(1) H(4) 3.143 ? . .
I(1) H(16) 3.528 ? . 4_774
S(1) H(1) 2.729 ? . .
S(1) H(4) 3.525 ? . 3_756
S(1) H(8) 3.556 ? . .
S(1) H(9) 2.165 ? . .
S(1) H(9) 3.511 ? . 1_655
S(1) H(10) 2.842 ? . .
S(1) H(13) 2.828 ? . .
S(1) H(14) 3.361 ? . 4_774
S(1) H(15) 3.515 ? . 4_674
O(1) H(1) 2.463 ? . .
O(1) H(2) 3.221 ? . 1_655
O(1) H(9) 3.225 ? . .
O(1) H(9) 2.111 ? . 1_655
O(1) H(10) 2.573 ? . .
O(1) H(13) 3.339 ? . 1_655
O(1) H(14) 2.973 ? . 4_774
O(1) H(16) 3.236 ? . 4_774
O(2) H(4) 2.789 ? . 3_756
O(2) H(5) 2.666 ? . 3_656
O(2) H(5) 3.462 ? . 3_756
O(2) H(9) 2.519 ? . .
O(2) H(13) 2.702 ? . .
O(2) H(14) 2.924 ? . 4_774
O(2) H(15) 2.680 ? . 4_674
N(1) H(1) 2.024 ? . .
N(1) H(2) 2.450 ? . .
N(1) H(8) 3.015 ? . .
N(1) H(13) 3.354 ? . .
N(1) H(15) 3.175 ? . 4_674
N(1) H(16) 3.327 ? . 4_674
C(1) H(2) 2.089 ? . .
C(1) H(3) 3.309 ? . .
C(1) H(4) 2.884 ? . .
C(1) H(8) 2.793 ? . .
C(1) H(9) 2.006 ? . .
C(2) H(1) 2.153 ? . .
C(2) H(3) 2.081 ? . .
C(2) H(4) 2.081 ? . .
C(2) H(9) 2.580 ? . .
C(2) H(16) 3.461 ? . 4_674
C(3) H(1) 2.908 ? . .
C(3) H(2) 2.026 ? . .
C(3) H(5) 2.868 ? . .
C(3) H(13) 3.479 ? . 3_646
C(4) H(1) 3.184 ? . 1_455
C(4) H(1) 2.971 ? . .
C(4) H(2) 2.631 ? . .
C(4) H(3) 2.044 ? . .
C(4) H(4) 2.044 ? . .
C(4) H(5) 2.072 ? . .
C(4) H(6) 3.269 ? . .
C(4) H(8) 3.252 ? . .
C(5) H(1) 3.249 ? . 1_455
C(5) H(3) 2.843 ? . .
C(5) H(4) 3.018 ? . .
C(5) H(6) 2.035 ? . .
C(5) H(7) 3.363 ? . .
C(5) H(14) 3.179 ? . 2_467
C(5) H(15) 3.512 ? . 2_467
C(6) H(1) 3.429 ? . 1_455
C(6) H(5) 2.063 ? . .
C(6) H(7) 2.106 ? . .
C(6) H(7) 3.454 ? . 2_467
C(6) H(8) 3.235 ? . .
C(6) H(11) 3.425 ? . 2_467
C(6) H(14) 3.462 ? . 2_467
C(6) H(15) 3.581 ? . 2_467
C(7) H(5) 3.354 ? . .
C(7) H(6) 2.059 ? . .
C(7) H(6) 3.585 ? . 2_567
C(7) H(7) 3.420 ? . 2_467
C(7) H(7) 3.115 ? . 2_567
C(7) H(8) 2.017 ? . .
C(7) H(10) 2.965 ? . 1_455
C(8) H(1) 3.035 ? . .
C(8) H(6) 3.231 ? . .
C(8) H(7) 2.067 ? . .
C(8) H(7) 3.345 ? . 2_567
C(8) H(9) 3.451 ? . .
C(8) H(10) 2.789 ? . 1_455
C(9) H(1) 3.423 ? . 1_455
C(9) H(1) 2.123 ? . .
C(9) H(2) 2.701 ? . .
C(9) H(3) 3.153 ? . .
C(9) H(4) 2.880 ? . .
C(9) H(5) 3.296 ? . .
C(9) H(7) 3.288 ? . .
C(9) H(8) 1.984 ? . .
C(9) H(9) 2.821 ? . .
C(10) H(4) 3.198 ? . 3_756
C(10) H(8) 2.920 ? . .
C(10) H(9) 3.207 ? . .
C(10) H(10) 2.017 ? . .
C(10) H(11) 3.263 ? . .
C(10) H(12) 3.249 ? . .
C(10) H(13) 2.032 ? . .
C(11) H(7) 3.571 ? . 1_655
C(11) H(8) 2.973 ? . .
C(11) H(8) 3.513 ? . 1_655
C(11) H(11) 2.072 ? . .
C(11) H(12) 3.436 ? . 1_655
C(11) H(13) 3.223 ? . .
C(11) H(13) 3.394 ? . 1_655
C(12) H(6) 3.462 ? . 2_567
C(12) H(8) 3.469 ? . .
C(12) H(10) 2.072 ? . .
C(12) H(12) 3.175 ? . .
C(12) H(12) 3.226 ? . 1_655
C(12) H(14) 2.458 ? . .
C(12) H(15) 3.060 ? . .
C(12) H(16) 3.038 ? . .
C(13) H(6) 3.449 ? . 2_567
C(13) H(10) 3.226 ? . .
C(13) H(11) 1.980 ? . .
C(13) H(12) 1.987 ? . .
C(13) H(13) 3.201 ? . .
C(13) H(14) 2.057 ? . .
C(13) H(15) 2.057 ? . .
C(13) H(16) 2.057 ? . .
C(14) H(10) 3.450 ? . 1_455
C(14) H(11) 3.428 ? . 1_455
C(14) H(11) 3.179 ? . .
C(14) H(13) 2.022 ? . .
C(14) H(14) 3.259 ? . .
C(14) H(15) 2.730 ? . .
C(14) H(16) 2.725 ? . .
C(15) H(3) 3.408 ? . 3_656
C(15) H(4) 2.976 ? . 3_756
C(15) H(8) 3.305 ? . .
C(15) H(9) 3.575 ? . .
C(15) H(10) 3.245 ? . 1_455
C(15) H(10) 3.228 ? . .
C(15) H(12) 2.023 ? . .
C(16) H(2) 3.506 ? . 4_675
C(16) H(5) 3.260 ? . 2_567
C(16) H(6) 3.433 ? . 2_567
C(16) H(9) 2.933 ? . 4_675
C(16) H(11) 2.550 ? . .
C(16) H(12) 2.620 ? . .
H(1) I(1) 3.155 ? . .
H(1) S(1) 2.729 ? . .
H(1) O(1) 2.463 ? . .
H(1) N(1) 2.024 ? . .
H(1) C(2) 2.153 ? . .
H(1) C(3) 2.908 ? . .
H(1) C(4) 2.971 ? . .
H(1) C(4) 3.184 ? . 1_655
H(1) C(5) 3.249 ? . 1_655
H(1) C(6) 3.429 ? . 1_655
H(1) C(8) 3.035 ? . .
H(1) C(9) 2.123 ? . .
H(1) C(9) 3.423 ? . 1_655
H(1) H(2) 2.897 ? . .
H(1) H(2) 3.382 ? . 1_655
H(1) H(4) 2.991 ? . .
H(1) H(8) 3.083 ? . .
H(1) H(9) 2.787 ? . .
H(1) H(10) 3.415 ? . .
H(2) I(1) 3.298 ? . 1_455
H(2) I(1) 2.591 ? . .
H(2) O(1) 3.221 ? . 1_455
H(2) N(1) 2.450 ? . .
H(2) C(1) 2.089 ? . .
H(2) C(3) 2.026 ? . .
H(2) C(4) 2.631 ? . .
H(2) C(9) 2.701 ? . .
H(2) C(16) 3.506 ? . 4_674
H(2) H(1) 3.382 ? . 1_455
H(2) H(1) 2.897 ? . .
H(2) H(3) 2.233 ? . .
H(2) H(4) 2.835 ? . .
H(2) H(9) 2.230 ? . .
H(2) H(16) 2.650 ? . 4_674
H(3) I(1) 3.497 ? . 1_455
H(3) I(1) 3.432 ? . .
H(3) C(1) 3.309 ? . .
H(3) C(2) 2.081 ? . .
H(3) C(4) 2.044 ? . .
H(3) C(5) 2.843 ? . .
H(3) C(9) 3.153 ? . .
H(3) C(15) 3.408 ? . 3_646
H(3) H(2) 2.233 ? . .
H(3) H(4) 1.613 ? . .
H(3) H(5) 2.837 ? . .
H(3) H(12) 3.097 ? . 3_646
H(3) H(13) 2.688 ? . 3_646
H(4) I(1) 3.143 ? . .
H(4) S(1) 3.525 ? . 3_746
H(4) O(2) 2.789 ? . 3_746
H(4) C(1) 2.884 ? . .
H(4) C(2) 2.081 ? . .
H(4) C(4) 2.044 ? . .
H(4) C(5) 3.018 ? . .
H(4) C(9) 2.880 ? . .
H(4) C(10) 3.198 ? . 3_746
H(4) C(15) 2.976 ? . 3_746
H(4) H(1) 2.991 ? . .
H(4) H(2) 2.835 ? . .
H(4) H(3) 1.613 ? . .
H(4) H(5) 3.155 ? . .
H(4) H(5) 3.334 ? . 1_655
H(4) H(13) 2.884 ? . 3_746
H(5) O(2) 2.666 ? . 3_646
H(5) O(2) 3.462 ? . 3_746
H(5) C(3) 2.868 ? . .
H(5) C(4) 2.072 ? . .
H(5) C(6) 2.063 ? . .
H(5) C(7) 3.354 ? . .
H(5) C(9) 3.296 ? . .
H(5) C(16) 3.260 ? . 2_467
H(5) H(3) 2.837 ? . .
H(5) H(4) 3.334 ? . 1_455
H(5) H(4) 3.155 ? . .
H(5) H(6) 2.346 ? . .
H(5) H(13) 2.867 ? . 3_646
H(5) H(14) 2.733 ? . 2_467
H(5) H(15) 2.908 ? . 2_467
H(6) C(4) 3.269 ? . .
H(6) C(5) 2.035 ? . .
H(6) C(7) 2.059 ? . .
H(6) C(7) 3.585 ? . 2_467
H(6) C(8) 3.231 ? . .
H(6) C(12) 3.462 ? . 2_467
H(6) C(13) 3.449 ? . 2_467
H(6) C(16) 3.433 ? . 2_467
H(6) H(5) 2.346 ? . .
H(6) H(7) 2.398 ? . .
H(6) H(7) 2.859 ? . 2_467
H(6) H(8) 3.433 ? . 2_467
H(6) H(11) 3.330 ? . 2_367
H(6) H(11) 3.376 ? . 2_467
H(6) H(14) 3.308 ? . 2_467
H(6) H(15) 3.059 ? . 2_467
H(7) C(5) 3.363 ? . .
H(7) C(6) 2.106 ? . .
H(7) C(6) 3.454 ? . 2_567
H(7) C(7) 3.115 ? . 2_467
H(7) C(7) 3.420 ? . 2_567
H(7) C(8) 2.067 ? . .
H(7) C(8) 3.345 ? . 2_467
H(7) C(9) 3.288 ? . .
H(7) C(11) 3.571 ? . 1_455
H(7) H(6) 2.398 ? . .
H(7) H(6) 2.859 ? . 2_567
H(7) H(7) 2.872 ? . 2_467
H(7) H(7) 2.872 ? . 2_567
H(7) H(8) 2.350 ? . .
H(7) H(8) 3.231 ? . 2_467
H(7) H(10) 2.929 ? . 1_455
H(7) H(11) 3.393 ? . 1_455
H(8) S(1) 3.556 ? . .
H(8) N(1) 3.015 ? . .
H(8) C(1) 2.793 ? . .
H(8) C(4) 3.252 ? . .
H(8) C(6) 3.235 ? . .
H(8) C(7) 2.017 ? . .
H(8) C(9) 1.984 ? . .
H(8) C(10) 2.920 ? . .
H(8) C(11) 3.513 ? . 1_455
H(8) C(11) 2.973 ? . .
H(8) C(12) 3.469 ? . .
H(8) C(15) 3.305 ? . .
H(8) H(1) 3.083 ? . .
H(8) H(6) 3.433 ? . 2_567
H(8) H(7) 2.350 ? . .
H(8) H(7) 3.231 ? . 2_567
H(8) H(9) 3.387 ? . .
H(8) H(10) 2.593 ? . 1_455
H(8) H(10) 3.236 ? . .
H(9) S(1) 3.511 ? . 1_455
H(9) S(1) 2.165 ? . .
H(9) O(1) 2.111 ? . 1_455
H(9) O(1) 3.225 ? . .
H(9) O(2) 2.519 ? . .
H(9) C(1) 2.006 ? . .
H(9) C(2) 2.580 ? . .
H(9) C(8) 3.451 ? . .
H(9) C(9) 2.821 ? . .
H(9) C(10) 3.207 ? . .
H(9) C(15) 3.575 ? . .
H(9) C(16) 2.933 ? . 4_674
H(9) H(1) 2.787 ? . .
H(9) H(2) 2.230 ? . .
H(9) H(8) 3.387 ? . .
H(9) H(13) 3.271 ? . .
H(9) H(14) 3.015 ? . 4_674
H(9) H(15) 2.653 ? . 4_674
H(9) H(16) 2.646 ? . 4_674
H(10) S(1) 2.842 ? . .
H(10) O(1) 2.573 ? . .
H(10) C(7) 2.965 ? . 1_655
H(10) C(8) 2.789 ? . 1_655
H(10) C(10) 2.017 ? . .
H(10) C(12) 2.072 ? . .
H(10) C(13) 3.226 ? . .
H(10) C(14) 3.450 ? . 1_655
H(10) C(15) 3.228 ? . .
H(10) C(15) 3.245 ? . 1_655
H(10) H(1) 3.415 ? . .
H(10) H(7) 2.929 ? . 1_655
H(10) H(8) 3.236 ? . .
H(10) H(8) 2.593 ? . 1_655
H(10) H(11) 2.382 ? . .
H(10) H(12) 3.529 ? . 1_655
H(10) H(13) 3.170 ? . 1_655
H(11) C(6) 3.425 ? . 2_567
H(11) C(10) 3.263 ? . .
H(11) C(11) 2.072 ? . .
H(11) C(13) 1.980 ? . .
H(11) C(14) 3.179 ? . .
H(11) C(14) 3.428 ? . 1_655
H(11) C(16) 2.550 ? . .
H(11) H(6) 3.376 ? . 2_567
H(11) H(6) 3.330 ? . 2_667
H(11) H(7) 3.393 ? . 1_655
H(11) H(10) 2.382 ? . .
H(11) H(12) 3.152 ? . 1_655
H(11) H(14) 2.205 ? . .
H(11) H(15) 3.228 ? . .
H(11) H(15) 3.166 ? . 1_655
H(11) H(16) 3.205 ? . .
H(12) C(10) 3.249 ? . .
H(12) C(11) 3.436 ? . 1_455
H(12) C(12) 3.226 ? . 1_455
H(12) C(12) 3.175 ? . .
H(12) C(13) 1.987 ? . .
H(12) C(15) 2.023 ? . .
H(12) C(16) 2.620 ? . .
H(12) H(3) 3.097 ? . 3_656
H(12) H(10) 3.529 ? . 1_455
H(12) H(11) 3.152 ? . 1_455
H(12) H(13) 2.321 ? . .
H(12) H(14) 3.550 ? . .
H(12) H(15) 2.663 ? . .
H(12) H(16) 2.675 ? . .
H(13) S(1) 2.828 ? . .
H(13) O(1) 3.339 ? . 1_455
H(13) O(2) 2.702 ? . .
H(13) N(1) 3.354 ? . .
H(13) C(3) 3.479 ? . 3_656
H(13) C(10) 2.032 ? . .
H(13) C(11) 3.394 ? . 1_455
H(13) C(11) 3.223 ? . .
H(13) C(13) 3.201 ? . .
H(13) C(14) 2.022 ? . .
H(13) H(3) 2.688 ? . 3_656
H(13) H(4) 2.884 ? . 3_756
H(13) H(5) 2.867 ? . 3_656
H(13) H(9) 3.271 ? . .
H(13) H(10) 3.170 ? . 1_455
H(13) H(12) 2.321 ? . .
H(14) S(1) 3.361 ? . 4_775
H(14) O(1) 2.973 ? . 4_775
H(14) O(2) 2.924 ? . 4_775
H(14) C(5) 3.179 ? . 2_567
H(14) C(6) 3.462 ? . 2_567
H(14) C(12) 2.458 ? . .
H(14) C(13) 2.057 ? . .
H(14) C(14) 3.259 ? . .
H(14) H(5) 2.733 ? . 2_567
H(14) H(6) 3.308 ? . 2_567
H(14) H(9) 3.015 ? . 4_675
H(14) H(11) 2.205 ? . .
H(14) H(12) 3.550 ? . .
H(14) H(15) 1.600 ? . .
H(14) H(15) 3.595 ? . 1_655
H(14) H(16) 1.600 ? . .
H(15) S(1) 3.515 ? . 4_675
H(15) O(2) 2.680 ? . 4_675
H(15) N(1) 3.175 ? . 4_675
H(15) C(5) 3.512 ? . 2_567
H(15) C(6) 3.581 ? . 2_567
H(15) C(12) 3.060 ? . .
H(15) C(13) 2.057 ? . .
H(15) C(14) 2.730 ? . .
H(15) H(5) 2.908 ? . 2_567
H(15) H(6) 3.059 ? . 2_567
H(15) H(9) 2.653 ? . 4_675
H(15) H(11) 3.166 ? . 1_455
H(15) H(11) 3.228 ? . .
H(15) H(12) 2.663 ? . .
H(15) H(14) 3.595 ? . 1_455
H(15) H(14) 1.600 ? . .
H(15) H(16) 1.600 ? . .
H(16) I(1) 3.528 ? . 4_775
H(16) O(1) 3.236 ? . 4_775
H(16) N(1) 3.327 ? . 4_675
H(16) C(2) 3.461 ? . 4_675
H(16) C(12) 3.038 ? . .
H(16) C(13) 2.057 ? . .
H(16) C(14) 2.725 ? . .
H(16) H(2) 2.650 ? . 4_675
H(16) H(9) 2.646 ? . 4_675
H(16) H(11) 3.205 ? . .
H(16) H(12) 2.675 ? . .
H(16) H(14) 1.600 ? . .
H(16) H(15) 1.600 ? . .

loop_
_geom_torsion_atom_site_label_1
_geom_torsion_atom_site_label_2
_geom_torsion_atom_site_label_3
_geom_torsion_atom_site_label_4
_geom_torsion
_geom_torsion_publ_flag
_geom_torsion_site_symmetry_1
_geom_torsion_site_symmetry_2
_geom_torsion_site_symmetry_3
_geom_torsion_site_symmetry_4
O(1) S(1) N(1) C(1) 30.2(12) ? . . . .
O(1) S(1) C(10) C(11) -15.6(13) ? . . . .
O(1) S(1) C(10) C(15) 166.9(10) ? . . . .
O(2) S(1) N(1) C(1) 159.0(10) ? . . . .
O(2) S(1) C(10) C(11) -145.4(11) ? . . . .
O(2) S(1) C(10) C(15) 37.1(12) ? . . . .
N(1) S(1) C(10) C(11) 100.7(12) ? . . . .
N(1) S(1) C(10) C(15) -76.9(12) ? . . . .
C(10) S(1) N(1) C(1) -86.2(12) ? . . . .
S(1) N(1) C(1) C(2) -136.8(10) ? . . . .
S(1) N(1) C(1) C(9) 113.6(12) ? . . . .
N(1) C(1) C(2) I(1) 79.5(12) ? . . . .
N(1) C(1) C(2) C(3) -149.8(12) ? . . . .
N(1) C(1) C(9) C(4) 131.0(12) ? . . . .
N(1) C(1) C(9) C(8) -49(2) ? . . . .
C(2) C(1) C(9) C(4) 15.9(14) ? . . . .
C(2) C(1) C(9) C(8) -164.2(14) ? . . . .
C(9) C(1) C(2) I(1) -160.3(8) ? . . . .
C(9) C(1) C(2) C(3) -29.6(13) ? . . . .
I(1) C(2) C(3) C(4) 162.0(10) ? . . . .
C(1) C(2) C(3) C(4) 32.7(15) ? . . . .
C(2) C(3) C(4) C(5) 162.9(16) ? . . . .
C(2) C(3) C(4) C(9) -22.8(17) ? . . . .
C(3) C(4) C(5) C(6) 179.5(14) ? . . . .
C(3) C(4) C(9) C(1) 3.7(17) ? . . . .
C(3) C(4) C(9) C(8) -176.2(14) ? . . . .
C(5) C(4) C(9) C(1) 178.8(13) ? . . . .
C(5) C(4) C(9) C(8) -1(2) ? . . . .
C(9) C(4) C(5) C(6) 6(2) ? . . . .
C(4) C(5) C(6) C(7) -7(2) ? . . . .
C(5) C(6) C(7) C(8) 4(2) ? . . . .
C(6) C(7) C(8) C(9) 1(2) ? . . . .
C(7) C(8) C(9) C(1) 177.8(14) ? . . . .
C(7) C(8) C(9) C(4) -2(2) ? . . . .
S(1) C(10) C(11) C(12) 179.7(9) ? . . . .
S(1) C(10) C(15) C(14) 179.8(9) ? . . . .
C(11) C(10) C(15) C(14) 2(2) ? . . . .
C(15) C(10) C(11) C(12) -3(2) ? . . . .
C(10) C(11) C(12) C(13) 2(2) ? . . . .
C(11) C(12) C(13) C(14) -1(2) ? . . . .
C(11) C(12) C(13) C(16) -178.2(16) ? . . . .
C(12) C(13) C(14) C(15) 0(2) ? . . . .
C(16) C(13) C(14) C(15) 177.6(16) ? . . . .
C(13) C(14) C(15) C(10) -1(2) ? . . . .

loop_
_cod_related_entry_id
_cod_related_entry_database
_cod_related_entry_code
1 ChemSpider 30653247
